data_7006908
loop_
_publ_author_name
'El-Kadri, Oussama M'
'Heeg, Mary Jane'
'Winter, Charles H.'

_publ_section_title
;
 Film growth precursor development for metal nitrides. Synthesis,
 structure, and volatility of molybdenum(VI) and tungsten(VI) complexes
 containing bis(imido)metal fragments and various nitrogen donor
 ligands.
;
_journal_issue 16
_journal_name_full 'Dalton transactions (Cambridge, England : 2003)'
_journal_page_first 1943
_journal_page_last 1953
_journal_paper_doi 10.1039/b515378f
_journal_year 2006
_chemical_formula_sum 'C34 H59 N14 W2'
_chemical_formula_weight 1031.65
_chemical_name_systematic
;
?
;
_space_group_IT_number 13
_symmetry_cell_setting monoclinic
_symmetry_space_group_name_Hall '-P 2yac'
_symmetry_space_group_name_H-M 'P 1 2/n 1'
_atom_sites_solution_hydrogens geom
_atom_sites_solution_primary direct
_atom_sites_solution_secondary difmap
_audit_creation_method SHELXL-97
_cell_angle_alpha 90.00
_cell_angle_beta 98.82(2)
_cell_angle_gamma 90.00
_cell_formula_units_Z 2
_cell_length_a 10.368(8)
_cell_length_b 16.603(14)
_cell_length_c 13.099(11)
_cell_measurement_reflns_used 948
_cell_measurement_temperature 295(2)
_cell_measurement_theta_max 26.3
_cell_measurement_theta_min 2.6
_cell_volume 2228(3)
_computing_structure_refinement 'SHELXL-97 (Sheldrick, 1997)'
_computing_structure_solution 'SHELXS-97 (Sheldrick, 1990)'
_diffrn_ambient_temperature 295(2)
_diffrn_measured_fraction_theta_full 0.936
_diffrn_measured_fraction_theta_max 0.936
_diffrn_radiation_monochromator graphite
_diffrn_radiation_source 'fine-focus sealed tube'
_diffrn_radiation_type MoK\a
_diffrn_radiation_wavelength 0.71073
_diffrn_reflns_av_R_equivalents 0.0686
_diffrn_reflns_av_sigmaI/netI 0.0248
_diffrn_reflns_limit_h_max 13
_diffrn_reflns_limit_h_min -13
_diffrn_reflns_limit_k_max 22
_diffrn_reflns_limit_k_min 0
_diffrn_reflns_limit_l_max 16
_diffrn_reflns_limit_l_min 0
_diffrn_reflns_number 15976
_diffrn_reflns_theta_full 28.52
_diffrn_reflns_theta_max 28.52
_diffrn_reflns_theta_min 1.99
_exptl_absorpt_coefficient_mu 5.197
_exptl_absorpt_correction_T_max 0.2563
_exptl_absorpt_correction_T_min 0.2303
_exptl_crystal_colour orange
_exptl_crystal_density_diffrn 1.538
_exptl_crystal_density_method 'not measured'
_exptl_crystal_description brick
_exptl_crystal_F_000 1018
_exptl_crystal_size_max 0.40
_exptl_crystal_size_mid 0.36
_exptl_crystal_size_min 0.36
_refine_diff_density_max 1.102
_refine_diff_density_min -1.069
_refine_diff_density_rms 0.100
_refine_ls_extinction_coef 0.00012(11)
_refine_ls_extinction_expression Fc^*^=kFc[1+0.001xFc^2^\l^3^/sin(2\q)]^-1/4^
_refine_ls_extinction_method SHELXL
_refine_ls_goodness_of_fit_ref 0.912
_refine_ls_hydrogen_treatment mixed
_refine_ls_matrix_type full
_refine_ls_number_parameters 220
_refine_ls_number_reflns 5309
_refine_ls_number_restraints 0
_refine_ls_restrained_S_all 0.912
_refine_ls_R_factor_all 0.0466
_refine_ls_R_factor_gt 0.0303
_refine_ls_shift/su_max 0.103
_refine_ls_shift/su_mean 0.003
_refine_ls_structure_factor_coef Fsqd
_refine_ls_weighting_details 'calc w=1/[\s^2^(Fo^2^)+(0.0559P)^2^+0.0000P] where P=(Fo^2^+2Fc^2^)/3'
_refine_ls_weighting_scheme calc
_refine_ls_wR_factor_gt 0.0785
_refine_ls_wR_factor_ref 0.0828
_reflns_number_gt 3897
_reflns_number_total 5309
_reflns_threshold_expression >2sigma(I)
_cod_data_source_file b515378f.txt
_cod_data_source_block samk_(1b)
_cod_original_sg_symbol_H-M P2/n
_cod_database_code 7006908

loop_
_symmetry_equiv_pos_as_xyz
'x, y, z'
'-x+1/2, y, -z+1/2'
'-x, -y, -z'
'x-1/2, -y, z-1/2'

loop_
_atom_site_label
_atom_site_type_symbol
_atom_site_fract_x
_atom_site_fract_y
_atom_site_fract_z
_atom_site_U_iso_or_equiv
_atom_site_adp_type
_atom_site_occupancy
_atom_site_symmetry_multiplicity
_atom_site_calc_flag
_atom_site_refinement_flags
_atom_site_disorder_assembly
_atom_site_disorder_group
W1 W 0.297111(16) 0.239639(10) 0.098077(12) 0.05535(8) Uani 1 1 d . . .
N1 N 0.1820(3) 0.1955(2) 0.0026(3) 0.0640(9) Uani 1 1 d . . .
N2 N 0.4484(4) 0.2057(2) 0.0721(3) 0.0695(9) Uani 1 1 d . . .
N3 N 0.2753(3) 0.1438(2) 0.2047(2) 0.0590(8) Uani 1 1 d . . .
N4 N 0.3994(3) 0.3023(2) 0.2397(2) 0.0575(8) Uani 1 1 d . . .
N5 N 0.1321(3) 0.3031(2) 0.1629(2) 0.0590(8) Uani 1 1 d . . .
N6 N 0.3082(4) 0.3497(2) 0.0155(3) 0.0676(9) Uani 1 1 d . . .
N7 N 0.3162(5) 0.4239(3) 0.0528(4) 0.1066(16) Uani 1 1 d . . .
H7 H 0.3120 0.4375 0.1155 0.128 Uiso 0.50 1 calc PR . .
C1 C 0.0854(5) 0.1532(3) -0.0686(4) 0.0825(14) Uani 1 1 d . . .
C2 C 0.1473(7) 0.0859(5) -0.1184(5) 0.134(3) Uani 1 1 d . . .
H2A H 0.2122 0.1070 -0.1561 0.161 Uiso 1 1 calc R . .
H2B H 0.0819 0.0578 -0.1650 0.161 Uiso 1 1 calc R . .
H2C H 0.1877 0.0493 -0.0663 0.161 Uiso 1 1 calc R . .
C3 C -0.0146(6) 0.1195(5) -0.0014(6) 0.143(3) Uani 1 1 d . . .
H3A H 0.0310 0.0893 0.0555 0.171 Uiso 1 1 calc R . .
H3B H -0.0758 0.0849 -0.0429 0.171 Uiso 1 1 calc R . .
H3C H -0.0604 0.1634 0.0245 0.171 Uiso 1 1 calc R . .
C4 C 0.0209(9) 0.2122(5) -0.1463(6) 0.153(3) Uani 1 1 d . . .
H4A H -0.0250 0.2517 -0.1123 0.184 Uiso 1 1 calc R . .
H4B H -0.0397 0.1843 -0.1971 0.184 Uiso 1 1 calc R . .
H4C H 0.0858 0.2383 -0.1796 0.184 Uiso 1 1 calc R . .
C5 C 0.5621(5) 0.1750(4) 0.0387(5) 0.0913(16) Uani 1 1 d . . .
C6 C 0.6404(9) 0.2444(4) 0.0063(10) 0.178(6) Uani 1 1 d . . .
H6A H 0.5879 0.2923 0.0003 0.214 Uiso 1 1 calc R . .
H6B H 0.6668 0.2325 -0.0592 0.214 Uiso 1 1 calc R . .
H6C H 0.7163 0.2527 0.0572 0.214 Uiso 1 1 calc R . .
C7 C 0.6376(8) 0.1258(6) 0.1222(6) 0.181(4) Uani 1 1 d . . .
H7A H 0.6742 0.1603 0.1780 0.218 Uiso 1 1 calc R . .
H7B H 0.7065 0.0980 0.0955 0.218 Uiso 1 1 calc R . .
H7C H 0.5807 0.0872 0.1469 0.218 Uiso 1 1 calc R . .
C8 C 0.5257(8) 0.1207(6) -0.0528(5) 0.172(4) Uani 1 1 d . . .
H8A H 0.4641 0.0812 -0.0370 0.206 Uiso 1 1 calc R . .
H8B H 0.6024 0.0942 -0.0687 0.206 Uiso 1 1 calc R . .
H8C H 0.4872 0.1520 -0.1112 0.206 Uiso 1 1 calc R . .
C9 C 0.2907(5) 0.0669(3) 0.1776(4) 0.0770(13) Uani 1 1 d . . .
H9 H 0.3237 0.0501 0.1190 0.092 Uiso 1 1 calc R . .
C10 C 0.2500 0.0167(4) 0.2500 0.086(2) Uani 1 2 d S . .
H10 H 0.2500 -0.0394 0.2500 0.103 Uiso 1 2 calc SR . .
C11 C 0.3316(8) 0.4738(5) -0.0240(6) 0.137(3) Uani 1 1 d . . .
H11 H 0.3412 0.5293 -0.0179 0.164 Uiso 1 1 calc R . .
C12 C 0.3314(6) 0.4312(5) -0.1122(6) 0.121(2) Uani 1 1 d . . .
H12 H 0.3387 0.4510 -0.1776 0.146 Uiso 1 1 calc R . .
C13 C 0.3184(6) 0.3550(4) -0.0847(4) 0.1041(19) Uani 1 1 d . . .
H13 H 0.3165 0.3112 -0.1292 0.125 Uiso 1 1 calc R . .
C14 C 0.5089(5) 0.3445(3) 0.2422(4) 0.0792(13) Uani 1 1 d . . .
H14 H 0.5510 0.3533 0.1855 0.095 Uiso 1 1 calc R . .
C15 C 0.0380(5) 0.3446(3) 0.1024(4) 0.0769(13) Uani 1 1 d . . .
H15 H 0.0344 0.3527 0.0318 0.092 Uiso 1 1 calc R . .
C16 C -0.0514(5) 0.3731(3) 0.1602(4) 0.0890(16) Uani 1 1 d . . .
H16 H -0.1245 0.4047 0.1383 0.107 Uiso 1 1 calc R . .

loop_
_atom_site_aniso_label
_atom_site_aniso_U_11
_atom_site_aniso_U_22
_atom_site_aniso_U_33
_atom_site_aniso_U_23
_atom_site_aniso_U_13
_atom_site_aniso_U_12
W1 0.06142(12) 0.05685(12) 0.04699(11) -0.00113(7) 0.00576(8) 0.00186(7)
N1 0.070(2) 0.066(2) 0.055(2) -0.0048(16) 0.0054(17) -0.0009(17)
N2 0.073(2) 0.072(2) 0.064(2) 0.0029(19) 0.0123(18) 0.0124(19)
N3 0.065(2) 0.0522(18) 0.059(2) -0.0004(15) 0.0076(16) 0.0024(14)
N4 0.058(2) 0.061(2) 0.0513(19) 0.0029(15) 0.0010(15) -0.0062(15)
N5 0.065(2) 0.060(2) 0.0478(19) -0.0007(15) -0.0046(16) 0.0096(16)
N6 0.075(2) 0.075(2) 0.053(2) 0.0076(18) 0.0064(18) -0.0023(18)
N7 0.160(5) 0.077(3) 0.076(3) 0.022(3) -0.001(3) -0.014(3)
C1 0.080(3) 0.088(4) 0.074(3) -0.023(3) -0.006(3) 0.004(3)
C2 0.127(5) 0.150(7) 0.115(5) -0.071(5) -0.012(4) 0.012(5)
C3 0.090(5) 0.167(7) 0.169(7) -0.028(6) 0.013(5) -0.040(4)
C4 0.171(8) 0.143(7) 0.118(6) -0.022(5) -0.064(5) 0.019(6)
C5 0.065(3) 0.112(4) 0.100(4) 0.000(3) 0.023(3) 0.018(3)
C6 0.115(7) 0.136(7) 0.311(18) 0.009(7) 0.120(10) 0.008(4)
C7 0.136(6) 0.253(12) 0.145(7) 0.009(7) -0.010(5) 0.108(7)
C8 0.182(8) 0.210(10) 0.136(7) -0.056(7) 0.066(6) 0.050(7)
C9 0.105(4) 0.057(3) 0.071(3) -0.006(2) 0.019(3) 0.009(2)
C10 0.111(6) 0.045(3) 0.095(5) 0.000 -0.002(4) 0.000
C11 0.184(7) 0.111(6) 0.103(5) 0.055(5) -0.016(5) -0.031(5)
C12 0.120(5) 0.145(6) 0.095(5) 0.062(5) 0.005(4) -0.014(4)
C13 0.140(5) 0.113(5) 0.065(3) 0.012(3) 0.032(3) -0.003(4)
C14 0.073(3) 0.086(3) 0.078(3) 0.006(3) 0.011(3) -0.025(2)
C15 0.078(3) 0.088(3) 0.057(3) 0.003(2) -0.011(2) 0.023(3)
C16 0.078(3) 0.103(4) 0.083(4) 0.003(3) -0.001(3) 0.034(3)

loop_
_atom_type_symbol
_atom_type_description
_atom_type_scat_dispersion_real
_atom_type_scat_dispersion_imag
_atom_type_scat_source
C C 0.0033 0.0016 'International Tables Vol C Tables 4.2.6.8 and 6.1.1.4'
H H 0.0000 0.0000 'International Tables Vol C Tables 4.2.6.8 and 6.1.1.4'
N N 0.0061 0.0033 'International Tables Vol C Tables 4.2.6.8 and 6.1.1.4'
W W -0.8490 6.8722 'International Tables Vol C Tables 4.2.6.8 and 6.1.1.4'

loop_
_geom_angle_atom_site_label_1
_geom_angle_atom_site_label_2
_geom_angle_atom_site_label_3
_geom_angle
_geom_angle_site_symmetry_1
_geom_angle_site_symmetry_3
_geom_angle_publ_flag
N2 W1 N1 105.03(17) . . ?
N2 W1 N6 93.30(16) . . ?
N1 W1 N6 94.61(16) . . ?
N2 W1 N3 94.28(15) . . ?
N1 W1 N3 91.49(16) . . ?
N6 W1 N3 168.70(13) . . ?
N2 W1 N4 89.21(16) . . ?
N1 W1 N4 165.29(14) . . ?
N6 W1 N4 88.11(14) . . ?
N3 W1 N4 83.64(13) . . ?
N2 W1 N5 165.39(15) . . ?
N1 W1 N5 89.51(15) . . ?
N6 W1 N5 83.96(14) . . ?
N3 W1 N5 86.60(13) . . ?
N4 W1 N5 76.38(12) . . ?
C1 N1 W1 174.4(4) . . ?
C5 N2 W1 172.7(4) . . ?
C9 N3 N3 107.8(3) . 2 ?
C9 N3 W1 120.2(3) . . ?
N3 N3 W1 130.92(11) 2 . ?
C14 N4 N5 107.3(3) . 2 ?
C14 N4 W1 123.9(3) . . ?
N5 N4 W1 128.8(2) 2 . ?
C15 N5 N4 107.4(3) . 2 ?
C15 N5 W1 122.3(3) . . ?
N4 N5 W1 130.1(2) 2 . ?
N7 N6 C13 107.0(4) . . ?
N7 N6 W1 127.9(3) . . ?
C13 N6 W1 124.9(4) . . ?
N6 N7 C11 107.9(5) . . ?
N1 C1 C2 110.2(5) . . ?
N1 C1 C4 108.5(5) . . ?
C2 C1 C4 111.8(6) . . ?
N1 C1 C3 105.4(4) . . ?
C2 C1 C3 110.2(6) . . ?
C4 C1 C3 110.6(6) . . ?
N2 C5 C6 108.8(5) . . ?
N2 C5 C7 109.9(5) . . ?
C6 C5 C7 112.4(7) . . ?
N2 C5 C8 110.1(5) . . ?
C6 C5 C8 108.4(7) . . ?
C7 C5 C8 107.2(6) . . ?
N3 C9 C10 109.5(4) . . ?
C9 C10 C9 105.4(6) . 2 ?
N7 C11 C12 109.6(7) . . ?
C13 C12 C11 104.6(6) . . ?
C12 C13 N6 110.8(6) . . ?
N4 C14 C16 110.9(4) . 2 ?
N5 C15 C16 110.0(4) . . ?
C15 C16 C14 104.4(4) . 2 ?

loop_
_geom_bond_atom_site_label_1
_geom_bond_atom_site_label_2
_geom_bond_distance
_geom_bond_site_symmetry_2
_geom_bond_publ_flag
W1 N2 1.749(4) . ?
W1 N1 1.752(4) . ?
W1 N6 2.136(4) . ?
W1 N3 2.151(3) . ?
W1 N4 2.247(4) . ?
W1 N5 2.281(3) . ?
N1 C1 1.441(6) . ?
N2 C5 1.413(6) . ?
N3 C9 1.342(5) . ?
N3 N3 1.369(6) 2 ?
N4 C14 1.330(5) . ?
N4 N5 1.364(4) 2 ?
N5 C15 1.347(5) . ?
N5 N4 1.364(4) 2 ?
N6 N7 1.323(6) . ?
N6 C13 1.335(6) . ?
N7 C11 1.331(7) . ?
C1 C2 1.489(7) . ?
C1 C4 1.494(9) . ?
C1 C3 1.564(8) . ?
C5 C6 1.508(9) . ?
C5 C7 1.488(8) . ?
C5 C8 1.501(9) . ?
C9 C10 1.377(6) . ?
C10 C9 1.377(6) 2 ?
C11 C12 1.355(9) . ?
C12 C13 1.329(8) . ?
C14 C16 1.371(6) 2 ?
C15 C16 1.368(6) . ?
C16 C14 1.371(6) 2 ?
